data_2211229
loop_
_publ_author_name
'Fleck, Michel'

_publ_section_title
;
 Guanidinium hydrogen selenate
;
_journal_coeditor_code WM2053
_journal_issue 11
_journal_name_full 'Acta Crystallographica Section E'
_journal_page_first o4939
_journal_page_last o4941
_journal_paper_doi 10.1107/S1600536806040396
_journal_volume 62
_journal_year 2006
_chemical_formula_iupac 'C H7 N3 O4 Se'
_chemical_formula_moiety 'C N3 H6 + , H Se O4 -'
_chemical_formula_sum 'C H7 N3 O4 Se'
_chemical_formula_weight 204.06
_chemical_name_common 'guanidinium hydrogen selenate'
_chemical_name_systematic
;
Guanidinium hydrogen selenate
;
_space_group_IT_number 14
_symmetry_cell_setting monoclinic
_symmetry_space_group_name_Hall '-P 2yn'
_symmetry_space_group_name_H-M 'P 1 21/n 1'
_atom_sites_solution_hydrogens geom
_atom_sites_solution_primary direct
_atom_sites_solution_secondary difmap
_audit_creation_method 'manual editing of SHELXL97 output file'
_cell_angle_alpha 90.00
_cell_angle_beta 92.62(3)
_cell_angle_gamma 90.00
_cell_formula_units_Z 4
_cell_length_a 8.359(2)
_cell_length_b 5.1110(10)
_cell_length_c 14.845(3)
_cell_measurement_reflns_used 2893
_cell_measurement_temperature 293(2)
_cell_measurement_theta_max 28.96
_cell_measurement_theta_min 3.02
_cell_volume 633.6(2)
_computing_cell_refinement COLLECT
_computing_data_collection 'COLLECT (Nonius, 2003)'
_computing_data_reduction COLLECT
_computing_molecular_graphics 'DIAMOND (Bergerhoff <i>et al.</i>,  1996)'
_computing_publication_material SHELXL97
_computing_structure_refinement 'SHELXL97 (Sheldrick, 1997)'
_computing_structure_solution 'SHELXS97 (Sheldrick, 1997)'
_diffrn_ambient_temperature 293(2)
_diffrn_detector_area_resol_mean 0.1
_diffrn_measured_fraction_theta_full 0.988
_diffrn_measured_fraction_theta_max 0.988
_diffrn_measurement_device_type 'Nonius KappaCCD area-detector'
_diffrn_measurement_method '\f and \w'
_diffrn_radiation_monochromator graphite
_diffrn_radiation_source 'fine-focus sealed tube'
_diffrn_radiation_type MoK\a
_diffrn_radiation_wavelength 0.71073
_diffrn_reflns_av_R_equivalents 0.0223
_diffrn_reflns_av_sigmaI/netI 0.0308
_diffrn_reflns_limit_h_max 11
_diffrn_reflns_limit_h_min -11
_diffrn_reflns_limit_k_max 7
_diffrn_reflns_limit_k_min -7
_diffrn_reflns_limit_l_max 21
_diffrn_reflns_limit_l_min -21
_diffrn_reflns_number 3632
_diffrn_reflns_theta_full 30.50
_diffrn_reflns_theta_max 30.50
_diffrn_reflns_theta_min 2.75
_diffrn_standards_number 0
_exptl_absorpt_coefficient_mu 5.881
_exptl_absorpt_correction_T_max 0.7192
_exptl_absorpt_correction_T_min 0.6505
_exptl_absorpt_correction_type multi-scan
_exptl_absorpt_process_details '(DENZO-SMN; Otwinowski & Minor, 1997)'
_exptl_crystal_colour colourless
_exptl_crystal_density_diffrn 2.139
_exptl_crystal_density_method 'not measured'
_exptl_crystal_description fragment
_exptl_crystal_F_000 400
_exptl_crystal_size_max 0.08
_exptl_crystal_size_mid 0.06
_exptl_crystal_size_min 0.06
_refine_diff_density_max 0.917
_refine_diff_density_min -0.712
_refine_ls_extinction_coef 0.046(5)
_refine_ls_extinction_expression Fc^*^=kFc[1+0.001xFc^2^\l^3^/sin(2\q)]^-1/4^
_refine_ls_extinction_method 'SHELXL97 (Sheldrick, 1997)'
_refine_ls_goodness_of_fit_ref 1.179
_refine_ls_hydrogen_treatment mixed
_refine_ls_matrix_type full
_refine_ls_number_parameters 111
_refine_ls_number_reflns 1904
_refine_ls_number_restraints 6
_refine_ls_restrained_S_all 1.178
_refine_ls_R_factor_all 0.0527
_refine_ls_R_factor_gt 0.0474
_refine_ls_shift/su_max 0.000
_refine_ls_shift/su_mean 0.000
_refine_ls_structure_factor_coef Fsqd
_refine_ls_weighting_details 'w = 1/[\s^2^(Fo^2^)+(0.0169P)^2^+3.4623P] where P=(Fo^2^+2Fc^2^)/3'
_refine_ls_weighting_scheme calc
_refine_ls_wR_factor_gt 0.1153
_refine_ls_wR_factor_ref 0.1175
_reflns_number_gt 1637
_reflns_number_total 1919
_reflns_threshold_expression I>2\s(I)
_cod_data_source_file wm2053.cif
_cod_data_source_block I
_cod_depositor_comments
;
The following automatic conversions were performed:

'_chemical_melting_point' value 'not determined' was changed to '?' -
the value is undefined or not given.

Automatic conversion script
Id: cif_fix_values 1646 2011-03-28 12:23:43Z adriana 

The following automatic conversions were performed:

'_chemical_melting_point' value 'not determined' was changed to '?' -
the value is undefined or not given.

Automatic conversion script
Id: cif_fix_values 1715 2011-07-08 13:25:40Z adriana 
;
_cod_original_sg_symbol_H-M 'P 21/n'
_cod_database_code 2211229
_cod_database_fobs_code 2211229

loop_
_symmetry_equiv_pos_as_xyz
'x, y, z'
'-x+1/2, y+1/2, -z+1/2'
'-x, -y, -z'
'x-1/2, -y-1/2, z-1/2'

loop_
_atom_site_type_symbol
_atom_site_label
_atom_site_fract_x
_atom_site_fract_y
_atom_site_fract_z
_atom_site_U_iso_or_equiv
_atom_site_adp_type
_atom_site_calc_flag
_atom_site_refinement_flags
_atom_site_occupancy
Se Se 0.22634(5) 0.49903(9) 0.87587(3) 0.0310(2) Uani d . 1
O O1 0.2805(7) 0.4624(9) 0.9797(3) 0.0668(14) Uani d . 1
O O2 0.0514(5) 0.3925(9) 0.8459(4) 0.0678(14) Uani d . 1
O O3 0.3594(4) 0.3879(7) 0.8091(2) 0.0372(7) Uani d . 1
O O4 0.2218(4) 0.8324(6) 0.8624(2) 0.0338(7) Uani d . 1
H H4 0.182(9) 0.860(16) 0.805(5) 0.07(2) Uiso d . 1
C C 0.7167(5) 0.0582(9) 0.8791(3) 0.0310(9) Uani d . 1
N N1 0.7109(5) 0.2675(9) 0.8251(3) 0.0403(9) Uani d D 1
H H11 0.606(5) 0.336(16) 0.811(5) 0.09(3) Uiso d D 1
H H12 0.810(5) 0.359(12) 0.819(4) 0.058(19) Uiso d D 1
N N2 0.5821(6) -0.0597(10) 0.8995(4) 0.0472(11) Uani d D 1
H H21 0.479(4) -0.007(13) 0.877(5) 0.06(2) Uiso d D 1
H H22 0.596(10) -0.207(10) 0.939(4) 0.08(3) Uiso d D 1
N N3 0.8551(5) -0.0350(9) 0.9090(3) 0.0417(10) Uani d D 1
H H31 0.951(5) 0.056(13) 0.902(5) 0.07(2) Uiso d D 1
H H32 0.846(8) -0.197(7) 0.939(4) 0.057(19) Uiso d D 1

loop_
_atom_site_aniso_label
_atom_site_aniso_U_11
_atom_site_aniso_U_22
_atom_site_aniso_U_33
_atom_site_aniso_U_12
_atom_site_aniso_U_13
_atom_site_aniso_U_23
Se 0.0310(3) 0.0249(3) 0.0373(3) 0.00136(17) 0.00460(17) 0.00409(16)
O1 0.108(4) 0.058(3) 0.0345(19) 0.024(3) 0.001(2) 0.0117(18)
O2 0.0285(19) 0.047(2) 0.128(5) -0.0081(18) 0.007(2) 0.011(3)
O3 0.0306(16) 0.0383(18) 0.0429(18) 0.0069(14) 0.0031(13) -0.0057(14)
O4 0.0354(17) 0.0239(15) 0.0418(18) 0.0017(12) -0.0002(14) 0.0014(13)
C 0.029(2) 0.034(2) 0.0302(19) -0.0020(16) -0.0008(16) -0.0020(16)
N1 0.033(2) 0.044(2) 0.043(2) -0.0018(19) -0.0007(17) 0.0107(19)
N2 0.030(2) 0.054(3) 0.058(3) -0.006(2) 0.0008(19) 0.011(2)
N3 0.0287(19) 0.043(2) 0.053(3) 0.0001(18) 0.0023(18) 0.004(2)

loop_
_atom_type_symbol
_atom_type_description
_atom_type_scat_dispersion_real
_atom_type_scat_dispersion_imag
_atom_type_scat_source
C C 0.0033 0.0016 'International Tables Vol C Tables 4.2.6.8 and 6.1.1.4'
H H 0.0000 0.0000 'International Tables Vol C Tables 4.2.6.8 and 6.1.1.4'
N N 0.0061 0.0033 'International Tables Vol C Tables 4.2.6.8 and 6.1.1.4'
O O 0.0106 0.0060 'International Tables Vol C Tables 4.2.6.8 and 6.1.1.4'
Se Se -0.0929 2.2259 'International Tables Vol C Tables 4.2.6.8 and 6.1.1.4'

loop_
_geom_angle_atom_site_label_1
_geom_angle_atom_site_label_2
_geom_angle_atom_site_label_3
_geom_angle
_geom_angle_publ_flag
O1 Se O2 116.2(3) y
O1 Se O3 112.1(2) y
O2 Se O3 110.7(2) y
O1 Se O4 103.5(2) y
O2 Se O4 106.8(2) y
O3 Se O4 106.72(18) y
Se O4 H4 105(5) ?
N3 C N2 120.3(5) y
N3 C N1 120.1(4) y
N2 C N1 119.6(4) y
C N1 H11 115(5) ?
C N1 H12 116(4) ?
H11 N1 H12 126(7) ?
C N2 H21 124(4) ?
C N2 H22 115(5) ?
H21 N2 H22 121(6) ?
C N3 H31 122(5) ?
C N3 H32 113(4) ?
H31 N3 H32 125(6) ?

loop_
_geom_bond_atom_site_label_1
_geom_bond_atom_site_label_2
_geom_bond_distance
_geom_bond_publ_flag
Se O1 1.598(4) y
Se O2 1.604(4) y
Se O3 1.625(3) y
Se O4 1.716(3) y
O4 H4 0.91(8) ?
C N3 1.310(6) y
C N2 1.324(6) y
C N1 1.336(6) y
N1 H11 0.96(2) ?
N1 H12 0.96(2) ?
N2 H21 0.95(2) ?
N2 H22 0.96(2) ?
N3 H31 0.94(2) ?
N3 H32 0.94(2) ?

loop_
_geom_hbond_atom_site_label_D
_geom_hbond_atom_site_label_H
_geom_hbond_atom_site_label_A
_geom_hbond_site_symmetry_A
_geom_hbond_distance_DH
_geom_hbond_distance_HA
_geom_hbond_distance_DA
_geom_hbond_angle_DHA
O4 H4 O3 2_556 0.91(8) 1.72(8) 2.620(5) 169(7)
N1 H11 O3 . 0.96(2) 2.08(3) 3.001(6) 161(7)
N1 H12 O2 1_655 0.96(2) 2.04(4) 2.919(6) 150(6)
N2 H21 O4 1_545 0.95(2) 2.30(5) 3.086(6) 139(5)
N2 H22 O1 3_657 0.96(2) 2.03(4) 2.930(6) 156(7)
N3 H31 O2 1_655 0.94(2) 2.10(5) 2.912(6) 144(6)
N3 H32 O1 3_657 0.94(2) 2.13(4) 2.993(7) 151(6)

loop_
_cod_related_entry_id
_cod_related_entry_database
_cod_related_entry_code
1 ChemSpider 30655100
